data_7719663
loop_
_publ_author_name
'Kedia, Moon'
'Khatun, Sajmina'
'Arumugam, Ramar'
'Putta, Chandra Lekha'
'Shankar, Bhaskaran'
'Phukon, Upasana'
'Chandrasekhar, Vadapalli'
'Rengan, Aravind Kumar'
'Sathiyendiran, Malaichamy'

_publ_section_title
;
 Dirhenium core-based cyclic and acyclic helicates as anticancer agents
 for breast cancer and skin cancer cells.
;
_journal_issue 44
_journal_name_full 'Dalton transactions (Cambridge, England : 2003)'
_journal_page_first 16550
_journal_page_last 16561
_journal_paper_doi 10.1039/d5dt01778e
_journal_volume 54
_journal_year 2025
_chemical_formula_moiety 'C58 H38 Br2 N6 O8 Re2'
_chemical_formula_sum 'C58 H38 Br2 N6 O8 Re2'
_chemical_formula_weight 1479.16
_space_group_crystal_system triclinic
_space_group_IT_number 2
_space_group_name_Hall '-P 1'
_space_group_name_H-M_alt 'P -1'
_atom_sites_solution_hydrogens geom
_audit_creation_method SHELXL-2018/3
_audit_update_record
;
2024-04-27 deposited with the CCDC.	2025-10-08 downloaded from the CCDC.
;
_cell_angle_alpha 77.077(3)
_cell_angle_beta 84.333(3)
_cell_angle_gamma 80.686(3)
_cell_formula_units_Z 1
_cell_length_a 8.8344(3)
_cell_length_b 10.7537(5)
_cell_length_c 14.2997(5)
_cell_measurement_reflns_used 12657
_cell_measurement_temperature 296(2)
_cell_measurement_theta_max 26.5470
_cell_measurement_theta_min 1.9570
_cell_volume 1303.88(9)
_computing_cell_refinement 'CrysAlisPro 1.171.40.35a (Rigaku OD, 2018)'
_computing_data_collection 'CrysAlisPro 1.171.40.35a (Rigaku OD, 2018)'
_computing_data_reduction 'CrysAlisPro 1.171.40.35a (Rigaku OD, 2018)'
_computing_molecular_graphics 'ORTEP-3 (Farrugia, 1997)'
_computing_publication_material 'SHELXL-97 (Sheldrick, 2008)'
_computing_structure_refinement 'SHELXL-2018/3 (Sheldrick, 2018)'
_computing_structure_solution 'SHELXS-97 (Sheldrick 2008)'
_diffrn_ambient_temperature 296(2)
_diffrn_measured_fraction_theta_full 1.000
_diffrn_measured_fraction_theta_max 1.000
_diffrn_measurement_device_type 'XtaLAB Synergy, Single source at offset/far, HyPix3000'
_diffrn_measurement_method '\w scans'
_diffrn_radiation_type MoK\a
_diffrn_radiation_wavelength 0.71073
_diffrn_reflns_av_R_equivalents 0.0982
_diffrn_reflns_av_unetI/netI 0.0689
_diffrn_reflns_Laue_measured_fraction_full 1.000
_diffrn_reflns_Laue_measured_fraction_max 1.000
_diffrn_reflns_limit_h_max 10
_diffrn_reflns_limit_h_min -10
_diffrn_reflns_limit_k_max 12
_diffrn_reflns_limit_k_min -12
_diffrn_reflns_limit_l_max 16
_diffrn_reflns_limit_l_min -17
_diffrn_reflns_number 28078
_diffrn_reflns_point_group_measured_fraction_full 1.000
_diffrn_reflns_point_group_measured_fraction_max 1.000
_diffrn_reflns_theta_full 24.997
_diffrn_reflns_theta_max 24.997
_diffrn_reflns_theta_min 1.963
_exptl_absorpt_coefficient_mu 6.233
_exptl_absorpt_correction_T_max 1.00000
_exptl_absorpt_correction_T_min 0.09847
_exptl_absorpt_correction_type multi-scan
_exptl_absorpt_process_details
;
CrysAlisPro 1.171.40.35a (Rigaku Oxford Diffraction, 2018)
Empirical absorption correction using spherical harmonics,
 implemented in SCALE3 ABSPACK scaling algorithm.
;
_exptl_crystal_colour Yellow
_exptl_crystal_density_diffrn 1.884
_exptl_crystal_description Block
_exptl_crystal_F_000 712
_exptl_crystal_size_max 0.100
_exptl_crystal_size_mid 0.080
_exptl_crystal_size_min 0.080
_refine_diff_density_max 2.440
_refine_diff_density_min -1.683
_refine_diff_density_rms 0.218
_refine_ls_extinction_method none
_refine_ls_goodness_of_fit_ref 1.039
_refine_ls_hydrogen_treatment constr
_refine_ls_matrix_type full
_refine_ls_number_parameters 344
_refine_ls_number_reflns 4588
_refine_ls_number_restraints 0
_refine_ls_restrained_S_all 1.039
_refine_ls_R_factor_all 0.0623
_refine_ls_R_factor_gt 0.0523
_refine_ls_shift/su_max 0.001
_refine_ls_shift/su_mean 0.000
_refine_ls_structure_factor_coef Fsqd
_refine_ls_weighting_details 'w=1/[\s^2^(Fo^2^)+(0.0915P)^2^] where P=(Fo^2^+2Fc^2^)/3'
_refine_ls_weighting_scheme calc
_refine_ls_wR_factor_gt 0.1317
_refine_ls_wR_factor_ref 0.1368
_reflns_Friedel_coverage 0.000
_reflns_number_gt 3961
_reflns_number_total 4588
_reflns_threshold_expression 'I > 2\s(I)'
_cod_data_source_file d5dt01778e2.cif
_cod_data_source_block MS327
_cod_depositor_comments 'Adding full bibliography for 7719663--7719666.cif.'
_cod_database_code 7719663
_shelx_shelxl_version_number 2018/3
_shelx_space_group_comment
;
The symmetry employed for this shelxl refinement is uniquely defined
by the following loop, which should always be used as a source of
symmetry information in preference to the above space-group names.
They are only intended as comments.
;
_shelx_estimated_absorpt_t_min 0.575
_shelx_estimated_absorpt_t_max 0.635

loop_
_space_group_symop_operation_xyz
'x, y, z'
'-x, -y, -z'

loop_
_atom_site_label
_atom_site_type_symbol
_atom_site_fract_x
_atom_site_fract_y
_atom_site_fract_z
_atom_site_U_iso_or_equiv
_atom_site_adp_type
_atom_site_occupancy
_atom_site_site_symmetry_order
_atom_site_calc_flag
_atom_site_refinement_flags_posn
_atom_site_refinement_flags_adp
_atom_site_refinement_flags_occupancy
_atom_site_disorder_assembly
_atom_site_disorder_group
Re01 Re 0.57730(3) -0.07491(3) 0.90715(2) 0.02699(15) Uani 1 1 d . . . . .
Br1 Br 0.1741(2) 1.24542(14) 0.37307(12) 0.0917(5) Uani 1 1 d . . . . .
O1 O 0.3662(6) 0.0146(5) 0.9687(4) 0.0277(13) Uani 1 1 d . . . . .
N1 N 0.4612(8) 0.2396(7) 0.9780(5) 0.0286(16) Uani 1 1 d . . . . .
O3 O 0.9001(7) -0.1964(7) 0.8516(5) 0.0541(19) Uani 1 1 d . . . . .
N2 N 0.4233(8) 0.3863(7) 0.8412(5) 0.0316(17) Uani 1 1 d . . . . .
O2 O 0.6480(8) 0.1711(6) 0.7656(5) 0.0457(17) Uani 1 1 d . . . . .
C2 C 0.5746(10) 0.3236(8) 0.9645(6) 0.0292(19) Uani 1 1 d . . . . .
O4 O 0.4477(9) -0.1503(8) 0.7410(5) 0.062(2) Uani 1 1 d . . . . .
C7 C 0.5482(10) 0.4139(8) 0.8813(6) 0.032(2) Uani 1 1 d . . . . .
C14 C 0.3665(10) 0.4541(8) 0.7503(6) 0.035(2) Uani 1 1 d . . . . .
C1 C 0.3737(9) 0.2816(8) 0.9024(6) 0.0301(19) Uani 1 1 d . . . . .
C3 C 0.6924(9) 0.3227(8) 1.0209(7) 0.033(2) Uani 1 1 d . . . . .
H3 H 0.708805 0.260564 1.077087 0.039 Uiso 1 1 calc R U . . .
C8 C 0.2436(9) 0.2201(8) 0.8877(6) 0.0302(19) Uani 1 1 d . . . . .
C9 C 0.2490(9) 0.0886(8) 0.9173(6) 0.0267(18) Uani 1 1 d . . . . .
C27 C 0.6193(9) 0.0765(11) 0.8192(7) 0.042(3) Uani 1 1 d . . . . .
C28 C 0.7762(11) -0.1519(9) 0.8727(6) 0.037(2) Uani 1 1 d . . . . .
C29 C 0.5016(12) -0.1250(9) 0.8052(7) 0.043(2) Uani 1 1 d . . . . .
C10 C 0.1295(10) 0.0297(9) 0.8986(7) 0.039(2) Uani 1 1 d . . . . .
H10 H 0.134409 -0.059396 0.916168 0.047 Uiso 1 1 calc R U . . .
C5 C 0.7600(11) 0.5077(9) 0.9032(8) 0.049(3) Uani 1 1 d . . . . .
H5 H 0.827214 0.568083 0.883096 0.058 Uiso 1 1 calc R U . . .
C19 C 0.3779(11) 0.3906(10) 0.6745(7) 0.045(2) Uani 1 1 d . . . . .
H19 H 0.419190 0.303943 0.682368 0.054 Uiso 1 1 calc R U . . .
C4 C 0.7844(11) 0.4169(10) 0.9911(8) 0.046(3) Uani 1 1 d . . . . .
H4 H 0.863033 0.421333 1.028401 0.055 Uiso 1 1 calc R U . . .
C6 C 0.6448(11) 0.5109(10) 0.8476(8) 0.044(2) Uani 1 1 d . . . . .
H6 H 0.629199 0.572302 0.790883 0.052 Uiso 1 1 calc R U . . .
C12 C -0.0038(10) 0.2364(10) 0.8277(7) 0.044(2) Uani 1 1 d . . . . .
H12 H -0.089027 0.286197 0.797924 0.053 Uiso 1 1 calc R U . . .
N3 N 0.2202(12) 0.6598(9) 0.4816(7) 0.064(3) Uani 1 1 d . . . . .
C13 C 0.1142(10) 0.2951(9) 0.8453(6) 0.038(2) Uani 1 1 d . . . . .
H13 H 0.107880 0.384398 0.828958 0.046 Uiso 1 1 calc R U . . .
C16 C 0.2601(15) 0.6498(10) 0.6511(8) 0.063(3) Uani 1 1 d . . . . .
H16 H 0.218859 0.736320 0.644259 0.076 Uiso 1 1 calc R U . . .
C15 C 0.3081(13) 0.5821(9) 0.7372(7) 0.050(3) Uani 1 1 d . . . . .
H15 H 0.301279 0.623392 0.788400 0.060 Uiso 1 1 calc R U . . .
C11 C 0.0027(11) 0.1045(11) 0.8537(8) 0.054(3) Uani 1 1 d . . . . .
H11 H -0.077467 0.065405 0.841177 0.065 Uiso 1 1 calc R U . . .
C18 C 0.3265(12) 0.4595(11) 0.5877(8) 0.057(3) Uani 1 1 d . . . . .
H18 H 0.328438 0.416378 0.537876 0.069 Uiso 1 1 calc R U . . .
C17 C 0.2718(12) 0.5903(9) 0.5709(7) 0.046(2) Uani 1 1 d . . . . .
C26 C 0.189(2) 0.5928(12) 0.4107(10) 0.110(6) Uani 1 1 d . . . . .
H26A H 0.278637 0.580830 0.368463 0.165 Uiso 1 1 calc R U . . .
H26B H 0.105545 0.642650 0.374212 0.165 Uiso 1 1 calc R U . . .
H26C H 0.160546 0.510371 0.442291 0.165 Uiso 1 1 calc R U . . .
C21 C 0.0905(14) 0.8697(12) 0.4092(8) 0.059(3) Uani 1 1 d . . . . .
H21 H 0.013804 0.828402 0.394771 0.071 Uiso 1 1 calc R U . . .
C22 C 0.0778(16) 1.0009(14) 0.3823(9) 0.069(4) Uani 1 1 d . . . . .
H22 H -0.006548 1.048136 0.350180 0.083 Uiso 1 1 calc R U . . .
C20 C 0.2130(14) 0.7970(10) 0.4570(7) 0.053(3) Uani 1 1 d . . . . .
C25 C 0.3293(15) 0.8618(13) 0.4744(10) 0.077(4) Uani 1 1 d . . . . .
H25 H 0.415157 0.814908 0.505102 0.093 Uiso 1 1 calc R U . . .
C24 C 0.3188(17) 0.9897(15) 0.4476(12) 0.096(5) Uani 1 1 d . . . . .
H24 H 0.398371 1.030334 0.458924 0.115 Uiso 1 1 calc R U . . .
C23 C 0.1922(16) 1.0628(11) 0.4035(9) 0.063(3) Uani 1 1 d . . . . .

loop_
_atom_site_aniso_label
_atom_site_aniso_U_11
_atom_site_aniso_U_22
_atom_site_aniso_U_33
_atom_site_aniso_U_23
_atom_site_aniso_U_13
_atom_site_aniso_U_12
Re01 0.0329(2) 0.0231(2) 0.0251(2) -0.00051(15) -0.00444(14) -0.00931(14)
Br1 0.1203(12) 0.0527(9) 0.0919(12) 0.0015(8) 0.0116(9) -0.0170(8)
O1 0.035(3) 0.022(3) 0.025(3) 0.002(3) -0.007(2) -0.006(2)
N1 0.035(4) 0.025(4) 0.026(4) 0.001(3) -0.010(3) -0.012(3)
O3 0.041(4) 0.045(5) 0.070(5) -0.006(4) 0.012(4) -0.006(3)
N2 0.041(4) 0.026(4) 0.023(4) 0.008(3) -0.007(3) -0.009(3)
O2 0.049(4) 0.027(4) 0.051(5) 0.010(4) 0.009(3) -0.011(3)
C2 0.043(5) 0.015(4) 0.029(5) 0.001(4) -0.001(4) -0.012(4)
O4 0.086(5) 0.067(6) 0.044(5) -0.018(4) -0.017(4) -0.028(4)
C7 0.047(5) 0.015(5) 0.033(5) 0.000(4) -0.004(4) -0.009(4)
C14 0.046(5) 0.024(5) 0.030(5) 0.005(4) -0.008(4) -0.004(4)
C1 0.037(4) 0.015(4) 0.038(5) -0.005(4) -0.009(4) -0.002(4)
C3 0.041(5) 0.018(5) 0.039(5) -0.003(4) -0.001(4) -0.009(4)
C8 0.036(4) 0.030(5) 0.025(5) -0.005(4) -0.005(3) -0.005(4)
C9 0.030(4) 0.023(5) 0.023(4) 0.007(4) -0.007(3) -0.008(4)
C27 0.017(4) 0.071(8) 0.046(6) -0.031(6) 0.005(4) -0.014(4)
C28 0.050(6) 0.031(5) 0.030(5) -0.004(4) 0.005(4) -0.015(4)
C29 0.065(6) 0.028(6) 0.033(6) 0.000(5) -0.005(5) -0.007(5)
C10 0.045(5) 0.022(5) 0.049(6) 0.002(5) -0.019(4) 0.000(4)
C5 0.056(6) 0.024(5) 0.070(8) -0.008(5) 0.004(5) -0.025(5)
C19 0.067(6) 0.032(6) 0.029(5) 0.001(5) -0.007(4) 0.006(5)
C4 0.042(5) 0.046(7) 0.055(7) -0.018(6) -0.002(5) -0.012(5)
C6 0.054(6) 0.034(6) 0.042(6) -0.001(5) -0.001(5) -0.015(5)
C12 0.037(5) 0.038(6) 0.052(6) 0.005(5) -0.019(4) -0.003(4)
N3 0.105(8) 0.042(6) 0.043(6) 0.003(5) -0.025(5) -0.006(5)
C13 0.043(5) 0.040(6) 0.030(5) -0.001(4) -0.007(4) -0.006(4)
C16 0.115(10) 0.023(6) 0.044(7) 0.003(5) -0.026(6) 0.013(6)
C15 0.083(7) 0.031(6) 0.038(6) -0.006(5) -0.017(5) -0.006(5)
C11 0.038(5) 0.065(8) 0.061(7) -0.010(6) -0.023(5) -0.008(5)
C18 0.070(7) 0.060(8) 0.047(7) -0.031(6) -0.006(5) 0.005(6)
C17 0.068(6) 0.029(6) 0.036(6) 0.004(5) -0.004(5) -0.007(5)
C26 0.231(19) 0.051(9) 0.053(9) 0.009(7) -0.080(11) -0.025(10)
C21 0.070(7) 0.055(8) 0.051(7) -0.003(6) -0.001(6) -0.019(6)
C22 0.077(8) 0.066(9) 0.053(8) -0.006(7) -0.002(6) 0.009(7)
C20 0.081(8) 0.035(6) 0.035(6) 0.016(5) -0.012(5) -0.008(6)
C25 0.076(8) 0.050(8) 0.092(11) 0.019(8) -0.040(7) 0.004(7)
C24 0.086(10) 0.098(13) 0.106(13) 0.006(10) -0.029(9) -0.047(9)
C23 0.089(9) 0.039(7) 0.053(7) 0.007(6) 0.011(6) -0.023(6)

loop_
_atom_type_symbol
_atom_type_description
_atom_type_scat_dispersion_real
_atom_type_scat_dispersion_imag
_atom_type_scat_source
C C 0.0033 0.0016 'International Tables Vol C Tables 4.2.6.8 and 6.1.1.4'
H H 0.0000 0.0000 'International Tables Vol C Tables 4.2.6.8 and 6.1.1.4'
Br Br -0.2901 2.4595 'International Tables Vol C Tables 4.2.6.8 and 6.1.1.4'
N N 0.0061 0.0033 'International Tables Vol C Tables 4.2.6.8 and 6.1.1.4'
O O 0.0106 0.0060 'International Tables Vol C Tables 4.2.6.8 and 6.1.1.4'
Re Re -1.0185 7.2310 'International Tables Vol C Tables 4.2.6.8 and 6.1.1.4'

loop_
_geom_angle_atom_site_label_1
_geom_angle_atom_site_label_2
_geom_angle_atom_site_label_3
_geom_angle
_geom_angle_site_symmetry_1
_geom_angle_site_symmetry_3
_geom_angle_publ_flag
C29 Re01 C28 89.5(4) . . ?
C29 Re01 C27 87.6(4) . . ?
C28 Re01 C27 87.5(4) . . ?
C29 Re01 O1 172.6(3) . 2_657 ?
C28 Re01 O1 97.5(3) . 2_657 ?
C27 Re01 O1 95.0(3) . 2_657 ?
C29 Re01 O1 100.0(3) . . ?
C28 Re01 O1 170.3(3) . . ?
C27 Re01 O1 95.0(3) . . ?
O1 Re01 O1 72.9(2) 2_657 . ?
C29 Re01 N1 99.5(3) . 2_657 ?
C28 Re01 N1 92.9(3) . 2_657 ?
C27 Re01 N1 173.0(3) . 2_657 ?
O1 Re01 N1 78.0(2) 2_657 2_657 ?
O1 Re01 N1 83.5(2) . 2_657 ?
C9 O1 Re01 117.6(5) . 2_657 ?
C9 O1 Re01 125.0(5) . . ?
Re01 O1 Re01 107.1(2) 2_657 . ?
C1 N1 C2 106.0(7) . . ?
C1 N1 Re01 123.5(5) . 2_657 ?
C2 N1 Re01 130.6(6) . 2_657 ?
C1 N2 C7 106.9(7) . . ?
C1 N2 C14 128.3(7) . . ?
C7 N2 C14 124.7(7) . . ?
C3 C2 C7 122.4(8) . . ?
C3 C2 N1 129.6(8) . . ?
C7 C2 N1 107.9(7) . . ?
C2 C7 N2 107.9(7) . . ?
C2 C7 C6 121.2(9) . . ?
N2 C7 C6 130.9(9) . . ?
C15 C14 C19 120.3(9) . . ?
C15 C14 N2 119.9(8) . . ?
C19 C14 N2 119.7(8) . . ?
N1 C1 N2 111.3(7) . . ?
N1 C1 C8 123.6(8) . . ?
N2 C1 C8 125.0(8) . . ?
C4 C3 C2 117.4(9) . . ?
C4 C3 H3 121.3 . . ?
C2 C3 H3 121.3 . . ?
C9 C8 C13 120.2(8) . . ?
C9 C8 C1 119.7(7) . . ?
C13 C8 C1 120.0(8) . . ?
O1 C9 C8 121.5(7) . . ?
O1 C9 C10 118.8(7) . . ?
C8 C9 C10 119.6(8) . . ?
O2 C27 Re01 178.5(8) . . ?
O3 C28 Re01 178.3(8) . . ?
O4 C29 Re01 176.2(9) . . ?
C9 C10 C11 119.9(9) . . ?
C9 C10 H10 120.1 . . ?
C11 C10 H10 120.1 . . ?
C6 C5 C4 123.4(9) . . ?
C6 C5 H5 118.3 . . ?
C4 C5 H5 118.3 . . ?
C18 C19 C14 118.1(9) . . ?
C18 C19 H19 120.9 . . ?
C14 C19 H19 120.9 . . ?
C3 C4 C5 120.0(9) . . ?
C3 C4 H4 120.0 . . ?
C5 C4 H4 120.0 . . ?
C5 C6 C7 115.4(10) . . ?
C5 C6 H6 122.3 . . ?
C7 C6 H6 122.3 . . ?
C11 C12 C13 120.6(9) . . ?
C11 C12 H12 119.7 . . ?
C13 C12 H12 119.7 . . ?
C17 N3 C20 120.1(9) . . ?
C17 N3 C26 120.3(9) . . ?
C20 N3 C26 119.4(9) . . ?
C12 C13 C8 119.7(9) . . ?
C12 C13 H13 120.2 . . ?
C8 C13 H13 120.2 . . ?
C15 C16 C17 120.8(10) . . ?
C15 C16 H16 119.6 . . ?
C17 C16 H16 119.6 . . ?
C16 C15 C14 121.1(9) . . ?
C16 C15 H15 119.4 . . ?
C14 C15 H15 119.4 . . ?
C12 C11 C10 119.8(9) . . ?
C12 C11 H11 120.1 . . ?
C10 C11 H11 120.1 . . ?
C19 C18 C17 123.0(9) . . ?
C19 C18 H18 118.5 . . ?
C17 C18 H18 118.5 . . ?
C18 C17 N3 122.5(10) . . ?
C18 C17 C16 116.4(9) . . ?
N3 C17 C16 121.0(9) . . ?
N3 C26 H26A 109.5 . . ?
N3 C26 H26B 109.5 . . ?
H26A C26 H26B 109.5 . . ?
N3 C26 H26C 109.5 . . ?
H26A C26 H26C 109.5 . . ?
H26B C26 H26C 109.5 . . ?
C22 C21 C20 122.0(13) . . ?
C22 C21 H21 119.0 . . ?
C20 C21 H21 119.0 . . ?
C21 C22 C23 119.2(13) . . ?
C21 C22 H22 120.4 . . ?
C23 C22 H22 120.4 . . ?
C21 C20 C25 117.5(11) . . ?
C21 C20 N3 119.0(11) . . ?
C25 C20 N3 123.4(10) . . ?
C24 C25 C20 121.0(11) . . ?
C24 C25 H25 119.5 . . ?
C20 C25 H25 119.5 . . ?
C25 C24 C23 121.2(12) . . ?
C25 C24 H24 119.4 . . ?
C23 C24 H24 119.4 . . ?
C22 C23 C24 119.0(12) . . ?
C22 C23 Br1 120.5(10) . . ?
C24 C23 Br1 120.5(10) . . ?

loop_
_geom_bond_atom_site_label_1
_geom_bond_atom_site_label_2
_geom_bond_distance
_geom_bond_site_symmetry_2
_geom_bond_publ_flag
Re01 C29 1.877(10) . ?
Re01 C28 1.886(10) . ?
Re01 C27 1.886(12) . ?
Re01 O1 2.148(5) 2_657 ?
Re01 O1 2.158(6) . ?
Re01 N1 2.175(7) 2_657 ?
Br1 C23 1.898(11) . ?
O1 C9 1.366(10) . ?
N1 C1 1.343(10) . ?
N1 C2 1.427(10) . ?
O3 C28 1.161(11) . ?
N2 C1 1.367(11) . ?
N2 C7 1.394(11) . ?
N2 C14 1.436(11) . ?
O2 C27 1.176(12) . ?
C2 C3 1.375(12) . ?
C2 C7 1.370(12) . ?
O4 C29 1.176(11) . ?
C7 C6 1.425(12) . ?
C14 C15 1.368(12) . ?
C14 C19 1.393(12) . ?
C1 C8 1.470(11) . ?
C3 C4 1.368(13) . ?
C3 H3 0.9300 . ?
C8 C9 1.377(11) . ?
C8 C13 1.395(11) . ?
C9 C10 1.391(11) . ?
C10 C11 1.391(12) . ?
C10 H10 0.9300 . ?
C5 C6 1.344(14) . ?
C5 C4 1.420(15) . ?
C5 H5 0.9300 . ?
C19 C18 1.373(13) . ?
C19 H19 0.9300 . ?
C4 H4 0.9300 . ?
C6 H6 0.9300 . ?
C12 C11 1.377(14) . ?
C12 C13 1.373(12) . ?
C12 H12 0.9300 . ?
N3 C17 1.405(12) . ?
N3 C20 1.430(13) . ?
N3 C26 1.439(14) . ?
C13 H13 0.9300 . ?
C16 C15 1.352(13) . ?
C16 C17 1.420(14) . ?
C16 H16 0.9300 . ?
C15 H15 0.9300 . ?
C11 H11 0.9300 . ?
C18 C17 1.387(13) . ?
C18 H18 0.9300 . ?
C26 H26A 0.9600 . ?
C26 H26B 0.9600 . ?
C26 H26C 0.9600 . ?
C21 C22 1.366(19) . ?
C21 C20 1.373(15) . ?
C21 H21 0.9300 . ?
C22 C23 1.388(18) . ?
C22 H22 0.9300 . ?
C20 C25 1.401(16) . ?
C25 C24 1.333(17) . ?
C25 H25 0.9300 . ?
C24 C23 1.378(18) . ?
C24 H24 0.9300 . ?

loop_
_geom_torsion_atom_site_label_1
_geom_torsion_atom_site_label_2
_geom_torsion_atom_site_label_3
_geom_torsion_atom_site_label_4
_geom_torsion
_geom_torsion_site_symmetry_1
_geom_torsion_site_symmetry_2
_geom_torsion_site_symmetry_3
_geom_torsion_site_symmetry_4
_geom_torsion_publ_flag
C1 N1 C2 C3 -179.7(9) . . . . ?
Re01 N1 C2 C3 0.5(14) 2_657 . . . ?
C1 N1 C2 C7 0.8(9) . . . . ?
Re01 N1 C2 C7 -179.0(6) 2_657 . . . ?
C3 C2 C7 N2 179.0(8) . . . . ?
N1 C2 C7 N2 -1.4(9) . . . . ?
C3 C2 C7 C6 1.4(13) . . . . ?
N1 C2 C7 C6 -179.1(8) . . . . ?
C1 N2 C7 C2 1.6(9) . . . . ?
C14 N2 C7 C2 -175.7(8) . . . . ?
C1 N2 C7 C6 178.9(9) . . . . ?
C14 N2 C7 C6 1.6(15) . . . . ?
C1 N2 C14 C15 119.9(11) . . . . ?
C7 N2 C14 C15 -63.4(12) . . . . ?
C1 N2 C14 C19 -63.1(12) . . . . ?
C7 N2 C14 C19 113.5(10) . . . . ?
C2 N1 C1 N2 0.2(9) . . . . ?
Re01 N1 C1 N2 -179.9(5) 2_657 . . . ?
C2 N1 C1 C8 179.1(8) . . . . ?
Re01 N1 C1 C8 -1.1(11) 2_657 . . . ?
C7 N2 C1 N1 -1.1(9) . . . . ?
C14 N2 C1 N1 176.0(8) . . . . ?
C7 N2 C1 C8 -180.0(8) . . . . ?
C14 N2 C1 C8 -2.8(14) . . . . ?
C7 C2 C3 C4 0.2(13) . . . . ?
N1 C2 C3 C4 -179.3(9) . . . . ?
N1 C1 C8 C9 -33.5(12) . . . . ?
N2 C1 C8 C9 145.3(8) . . . . ?
N1 C1 C8 C13 145.5(9) . . . . ?
N2 C1 C8 C13 -35.8(13) . . . . ?
Re01 O1 C9 C8 50.0(9) 2_657 . . . ?
Re01 O1 C9 C8 -90.4(9) . . . . ?
Re01 O1 C9 C10 -127.0(7) 2_657 . . . ?
Re01 O1 C9 C10 92.6(9) . . . . ?
C13 C8 C9 O1 -172.5(8) . . . . ?
C1 C8 C9 O1 6.5(12) . . . . ?
C13 C8 C9 C10 4.5(13) . . . . ?
C1 C8 C9 C10 -176.5(8) . . . . ?
O1 C9 C10 C11 174.5(9) . . . . ?
C8 C9 C10 C11 -2.6(14) . . . . ?
C15 C14 C19 C18 -1.2(15) . . . . ?
N2 C14 C19 C18 -178.1(9) . . . . ?
C2 C3 C4 C5 -2.3(14) . . . . ?
C6 C5 C4 C3 3.0(16) . . . . ?
C4 C5 C6 C7 -1.4(15) . . . . ?
C2 C7 C6 C5 -0.7(13) . . . . ?
N2 C7 C6 C5 -177.8(9) . . . . ?
C11 C12 C13 C8 1.6(15) . . . . ?
C9 C8 C13 C12 -4.0(13) . . . . ?
C1 C8 C13 C12 177.0(9) . . . . ?
C17 C16 C15 C14 -1.3(19) . . . . ?
C19 C14 C15 C16 0.1(17) . . . . ?
N2 C14 C15 C16 177.1(10) . . . . ?
C13 C12 C11 C10 0.4(17) . . . . ?
C9 C10 C11 C12 0.1(16) . . . . ?
C14 C19 C18 C17 3.6(16) . . . . ?
C19 C18 C17 N3 179.7(10) . . . . ?
C19 C18 C17 C16 -4.6(17) . . . . ?
C20 N3 C17 C18 -159.4(11) . . . . ?
C26 N3 C17 C18 14.5(18) . . . . ?
C20 N3 C17 C16 25.1(16) . . . . ?
C26 N3 C17 C16 -161.0(13) . . . . ?
C15 C16 C17 C18 3.4(18) . . . . ?
C15 C16 C17 N3 179.2(11) . . . . ?
C20 C21 C22 C23 0(2) . . . . ?
C22 C21 C20 C25 -2.4(19) . . . . ?
C22 C21 C20 N3 -179.0(11) . . . . ?
C17 N3 C20 C21 -140.3(11) . . . . ?
C26 N3 C20 C21 45.7(17) . . . . ?
C17 N3 C20 C25 43.4(17) . . . . ?
C26 N3 C20 C25 -130.6(15) . . . . ?
C21 C20 C25 C24 2(2) . . . . ?
N3 C20 C25 C24 178.1(14) . . . . ?
C20 C25 C24 C23 1(3) . . . . ?
C21 C22 C23 C24 3(2) . . . . ?
C21 C22 C23 Br1 -176.9(10) . . . . ?
C25 C24 C23 C22 -3(2) . . . . ?
C25 C24 C23 Br1 176.1(12) . . . . ?
